data_7004776
loop_
_publ_author_name
'Heckenroth, Marion'
'Kluser, Evelyne'
'Neels, Antonia'
'Albrecht, Martin'

_publ_section_title
;
 Palladation of diimidazolium salts at the C4 position: access to
 remarkably electron-rich palladium(ii) centers
;
_journal_issue 44
_journal_name_full 'Dalton Transactions'
_journal_page_first 6242
_journal_page_last 6249
_journal_paper_doi 10.1039/b812405a
_journal_year 2008
_chemical_formula_sum 'C15 H24.5 I3 N4.5 Pd'
_chemical_formula_weight 754.99
_chemical_name_systematic
;
?
;
_space_group_IT_number 14
_symmetry_cell_setting monoclinic
_symmetry_space_group_name_Hall '-P 2yab'
_symmetry_space_group_name_H-M 'P 1 21/a 1'
_atom_sites_solution_hydrogens geom
_atom_sites_solution_primary direct
_atom_sites_solution_secondary difmap
_audit_creation_method SHELXL-97
_cell_angle_alpha 90.00
_cell_angle_beta 97.039(10)
_cell_angle_gamma 90.00
_cell_formula_units_Z 8
_cell_length_a 13.9765(12)
_cell_length_b 9.9155(6)
_cell_length_c 33.885(3)
_cell_measurement_reflns_used 8000
_cell_measurement_temperature 173(2)
_cell_measurement_theta_max 25.75
_cell_measurement_theta_min 2.15
_cell_volume 4660.5(6)
_computing_cell_refinement 'CELL (Stoe IPDS Software, 2000)'
_computing_data_collection 'EXPOSE (Stoe IPDS Software, 2000)'
_computing_data_reduction 'INTEGRATE (Stoe IPDS Software, 2000)'
_computing_molecular_graphics 'PLATON99 (Spek, 1990)'
_computing_publication_material 'SHELXL-97 (Sheldrick, 1997)'
_computing_structure_refinement 'SHELXL-97 (Sheldrick, 1997)'
_computing_structure_solution 'SHELXS-97 (Sheldrick, 1990)'
_diffrn_ambient_temperature 173(2)
_diffrn_detector_area_resol_mean 0.81\%A
_diffrn_measured_fraction_theta_full 0.989
_diffrn_measured_fraction_theta_max 0.989
_diffrn_measurement_device_type 'STOE IPDS'
_diffrn_measurement_method 'phi oscillation'
_diffrn_radiation_monochromator graphite
_diffrn_radiation_source 'fine-focus sealed tube'
_diffrn_radiation_type MoK\a
_diffrn_radiation_wavelength 0.71073
_diffrn_reflns_av_R_equivalents 0.0450
_diffrn_reflns_av_sigmaI/netI 0.0442
_diffrn_reflns_limit_h_max 17
_diffrn_reflns_limit_h_min -17
_diffrn_reflns_limit_k_max 12
_diffrn_reflns_limit_k_min -12
_diffrn_reflns_limit_l_max 41
_diffrn_reflns_limit_l_min -41
_diffrn_reflns_number 31627
_diffrn_reflns_theta_full 25.99
_diffrn_reflns_theta_max 25.99
_diffrn_reflns_theta_min 2.14
_diffrn_standards_decay_% 0
_diffrn_standards_interval_time 0
_diffrn_standards_number 0
_exptl_absorpt_coefficient_mu 4.776
_exptl_absorpt_correction_T_max 0.296
_exptl_absorpt_correction_T_min 0.252
_exptl_absorpt_correction_type multi-scan
_exptl_crystal_colour orange
_exptl_crystal_density_diffrn 2.152
_exptl_crystal_density_meas ?
_exptl_crystal_density_method 'not measured'
_exptl_crystal_description needle
_exptl_crystal_F_000 2808
_exptl_crystal_size_max 0.45
_exptl_crystal_size_mid 0.25
_exptl_crystal_size_min 0.15
_refine_diff_density_max 1.623
_refine_diff_density_min -1.861
_refine_diff_density_rms 0.205
_refine_ls_extinction_method none
_refine_ls_goodness_of_fit_ref 0.909
_refine_ls_hydrogen_treatment constr
_refine_ls_matrix_type full
_refine_ls_number_parameters 408
_refine_ls_number_reflns 9055
_refine_ls_number_restraints 8
_refine_ls_restrained_S_all 0.910
_refine_ls_R_factor_all 0.0530
_refine_ls_R_factor_gt 0.0327
_refine_ls_shift/su_max 0.001
_refine_ls_shift/su_mean 0.000
_refine_ls_structure_factor_coef Fsqd
_refine_ls_weighting_details 'calc w=1/[\s^2^(Fo^2^)+(0.0690P)^2^+0.0000P] where P=(Fo^2^+2Fc^2^)/3'
_refine_ls_weighting_scheme calc
_refine_ls_wR_factor_gt 0.0819
_refine_ls_wR_factor_ref 0.0989
_reflns_number_gt 6590
_reflns_number_total 9055
_reflns_threshold_expression >2sigma(I)
_cod_data_source_file b812405a.txt
_cod_data_source_block 11
_cod_depositor_comments
;
The following automatic conversions were performed:

'_exptl_crystal_density_meas' value 'none' was changed to '?' - the
value is perceived as not measured.

Automatic conversion script
Id: cif_fix_values 3008 2015-01-20 13:52:24Z robertas 
;
_cod_original_cell_volume 4660.6(6)
_cod_original_sg_symbol_H-M P21/a
_cod_original_formula_sum 'C15 H24.50 I3 N4.50 Pd'
_cod_database_code 7004776

loop_
_symmetry_equiv_pos_as_xyz
'x, y, z'
'-x+1/2, y+1/2, -z'
'-x, -y, -z'
'x-1/2, -y-1/2, z'

loop_
_atom_site_label
_atom_site_type_symbol
_atom_site_fract_x
_atom_site_fract_y
_atom_site_fract_z
_atom_site_U_iso_or_equiv
_atom_site_adp_type
_atom_site_occupancy
_atom_site_symmetry_multiplicity
_atom_site_calc_flag
_atom_site_refinement_flags
_atom_site_disorder_assembly
_atom_site_disorder_group
C1 C 0.7904(4) 0.6030(6) 0.05953(17) 0.0240(12) Uani 1 1 d . . .
C2 C 0.6848(5) 0.5971(7) 0.0038(2) 0.0342(15) Uani 1 1 d . . .
H2A H 0.6600 0.5906 -0.0235 0.041 Uiso 1 1 calc R . .
C3 C 0.6336(4) 0.6119(7) 0.0340(2) 0.0327(15) Uani 1 1 d . . .
H3A H 0.5653 0.6173 0.0324 0.039 Uiso 1 1 calc R . .
C4 C 0.6737(4) 0.6404(7) 0.1082(2) 0.0325(14) Uani 1 1 d . . .
H4B H 0.6088 0.6816 0.1067 0.039 Uiso 1 1 calc R . .
H4A H 0.7206 0.7043 0.1223 0.039 Uiso 1 1 calc R . .
C5 C 0.6190(4) 0.4021(7) 0.11884(19) 0.0312(14) Uani 1 1 d . . .
H5A H 0.5740 0.3947 0.0956 0.037 Uiso 1 1 calc R . .
C6 C 0.6403(6) 0.3062(9) 0.1464(2) 0.0475(19) Uani 1 1 d . . .
H6A H 0.6134 0.2182 0.1464 0.057 Uiso 1 1 calc R . .
C7 C 0.7296(5) 0.4862(9) 0.16481(19) 0.0434(19) Uani 1 1 d . . .
C8 C 0.7980(6) 0.5778(12) 0.1879(3) 0.067(3) Uani 1 1 d . . .
H8C H 0.7895 0.5720 0.2161 0.101 Uiso 1 1 calc R . .
H8B H 0.7861 0.6705 0.1785 0.101 Uiso 1 1 calc R . .
H8A H 0.8641 0.5518 0.1843 0.101 Uiso 1 1 calc R . .
C9 C 0.8647(4) 0.5889(8) -0.00348(18) 0.0331(15) Uani 1 1 d . . .
H9A H 0.9226 0.5613 0.0151 0.040 Uiso 1 1 calc R . .
C10 C 0.8485(6) 0.4825(11) -0.0360(3) 0.062(3) Uani 1 1 d . . .
H10A H 0.9030 0.4828 -0.0516 0.093 Uiso 1 1 calc R . .
H10B H 0.7889 0.5027 -0.0534 0.093 Uiso 1 1 calc R . .
H10C H 0.8432 0.3935 -0.0239 0.093 Uiso 1 1 calc R . .
C11 C 0.8836(6) 0.7283(9) -0.0186(3) 0.053(2) Uani 1 1 d . . .
H11C H 0.8918 0.7917 0.0037 0.080 Uiso 1 1 calc R . .
H11B H 0.8290 0.7567 -0.0377 0.080 Uiso 1 1 calc R . .
H11A H 0.9424 0.7271 -0.0317 0.080 Uiso 1 1 calc R . .
C12 C 0.7558(6) 0.2811(9) 0.2098(2) 0.0564(12) Uani 1 1 d D . .
H12A H 0.8057 0.3369 0.2260 0.068 Uiso 0.50 1 calc PR A 1
H12B H 0.7891 0.3509 0.2278 0.068 Uiso 0.50 1 d PR A 2
C13 C 0.8040(13) 0.1525(17) 0.1933(5) 0.0564(12) Uani 0.50 1 d PD B 1
H13A H 0.7539 0.0946 0.1794 0.085 Uiso 0.50 1 calc PR B 1
H13B H 0.8391 0.1026 0.2155 0.085 Uiso 0.50 1 calc PR B 1
H13C H 0.8488 0.1804 0.1748 0.085 Uiso 0.50 1 calc PR B 1
C13A C 0.8347(11) 0.197(2) 0.1985(5) 0.0564(12) Uani 0.50 1 d PD B 2
H13D H 0.8084 0.1285 0.1794 0.085 Uiso 0.50 1 calc PR B 2
H13E H 0.8679 0.1533 0.2222 0.085 Uiso 0.50 1 calc PR B 2
H13F H 0.8805 0.2541 0.1863 0.085 Uiso 0.50 1 calc PR B 2
C14 C 0.6881(14) 0.224(4) 0.2353(6) 0.0564(12) Uani 0.50 1 d PD B 1
H14A H 0.6504 0.2975 0.2453 0.085 Uiso 0.50 1 calc PR B 1
H14B H 0.7242 0.1770 0.2577 0.085 Uiso 0.50 1 calc PR B 1
H14C H 0.6446 0.1611 0.2198 0.085 Uiso 0.50 1 calc PR B 1
C14A C 0.6726(13) 0.230(4) 0.2305(6) 0.0564(12) Uani 0.50 1 d PD B 2
H14D H 0.6346 0.3071 0.2381 0.085 Uiso 0.50 1 calc PR B 2
H14E H 0.6978 0.1797 0.2544 0.085 Uiso 0.50 1 calc PR B 2
H14F H 0.6315 0.1712 0.2125 0.085 Uiso 0.50 1 calc PR B 2
C15 C 0.7112(4) 0.7566(7) 0.31858(16) 0.0253(13) Uani 1 1 d . . .
C16 C 0.6992(5) 0.8647(7) 0.25976(18) 0.0333(15) Uani 1 1 d . . .
H16A H 0.6748 0.8932 0.2337 0.040 Uiso 1 1 calc R . .
C17 C 0.7816(5) 0.9054(7) 0.28064(18) 0.0322(15) Uani 1 1 d . . .
H17A H 0.8269 0.9674 0.2723 0.039 Uiso 1 1 calc R . .
C18 C 0.8672(4) 0.8525(7) 0.34897(17) 0.0281(14) Uani 1 1 d . . .
H18A H 0.9268 0.8757 0.3374 0.034 Uiso 1 1 calc R . .
H18B H 0.8781 0.7658 0.3633 0.034 Uiso 1 1 calc R . .
C19 C 0.8228(5) 1.0893(7) 0.36693(19) 0.0324(15) Uani 1 1 d . . .
H19A H 0.8160 1.1263 0.3409 0.039 Uiso 1 1 calc R . .
C20 C 0.8108(6) 1.1560(8) 0.40040(19) 0.0445(19) Uani 1 1 d . . .
H20A H 0.7932 1.2480 0.4027 0.053 Uiso 1 1 calc R . .
C21 C 0.8511(5) 0.9431(7) 0.41660(18) 0.0307(14) Uani 1 1 d . . .
C22 C 0.8743(6) 0.8172(8) 0.4388(2) 0.0446(18) Uani 1 1 d . . .
H22C H 0.8633 0.8295 0.4665 0.067 Uiso 1 1 calc R . .
H22B H 0.9421 0.7939 0.4376 0.067 Uiso 1 1 calc R . .
H22A H 0.8330 0.7443 0.4269 0.067 Uiso 1 1 calc R . .
C23 C 0.5627(5) 0.7060(7) 0.27139(19) 0.0340(15) Uani 1 1 d . . .
H23A H 0.5497 0.6452 0.2937 0.041 Uiso 1 1 calc R . .
C24 C 0.4834(5) 0.8132(9) 0.2660(2) 0.0465(19) Uani 1 1 d . . .
H24A H 0.4205 0.7691 0.2604 0.070 Uiso 1 1 calc R . .
H24B H 0.4939 0.8724 0.2438 0.070 Uiso 1 1 calc R . .
H24C H 0.4850 0.8666 0.2904 0.070 Uiso 1 1 calc R . .
C25 C 0.5672(6) 0.6208(8) 0.2347(2) 0.0450(18) Uani 1 1 d . . .
H25C H 0.6212 0.5575 0.2395 0.067 Uiso 1 1 calc R . .
H25B H 0.5764 0.6793 0.2122 0.067 Uiso 1 1 calc R . .
H25A H 0.5068 0.5704 0.2288 0.067 Uiso 1 1 calc R . .
C26 C 0.8240(5) 1.0979(8) 0.4736(2) 0.0545(12) Uani 1 1 d D . .
H26A H 0.8645 1.0318 0.4906 0.065 Uiso 0.50 1 calc PR C 1
H26B H 0.8481 1.0185 0.4901 0.065 Uiso 0.50 1 d PR C 2
C27 C 0.7203(8) 1.0773(19) 0.4802(6) 0.0545(12) Uani 0.50 1 d PD D 1
H27A H 0.6789 1.1372 0.4625 0.082 Uiso 0.50 1 calc PR D 1
H27B H 0.7127 1.0981 0.5079 0.082 Uiso 0.50 1 calc PR D 1
H27C H 0.7018 0.9834 0.4745 0.082 Uiso 0.50 1 calc PR D 1
C27A C 0.7207(8) 1.119(2) 0.4803(6) 0.0545(12) Uani 0.50 1 d PD D 2
H27D H 0.6979 1.2057 0.4687 0.082 Uiso 0.50 1 calc PR D 2
H27E H 0.7159 1.1200 0.5089 0.082 Uiso 0.50 1 calc PR D 2
H27F H 0.6809 1.0461 0.4677 0.082 Uiso 0.50 1 calc PR D 2
C28 C 0.8588(13) 1.2378(12) 0.4851(4) 0.0545(12) Uani 0.50 1 d PD D 1
H28A H 0.9193 1.2555 0.4742 0.082 Uiso 0.50 1 calc PR D 1
H28B H 0.8696 1.2450 0.5142 0.082 Uiso 0.50 1 calc PR D 1
H28C H 0.8101 1.3038 0.4745 0.082 Uiso 0.50 1 calc PR D 1
C28A C 0.8937(10) 1.2120(13) 0.4839(2) 0.0545(12) Uani 0.50 1 d PD D 2
H28D H 0.9178 1.2447 0.4597 0.082 Uiso 0.50 1 calc PR D 2
H28E H 0.9479 1.1799 0.5027 0.082 Uiso 0.50 1 calc PR D 2
H28F H 0.8608 1.2855 0.4961 0.082 Uiso 0.50 1 calc PR D 2
C29 C 1.0043(4) 1.2052(6) 0.30939(16) 0.0441(18) Uani 1 1 d R . .
C30 C 1.0580(4) 1.3131(6) 0.33111(16) 0.059(2) Uani 1 1 d R . .
H30A H 1.1184 1.2770 0.3448 0.089 Uiso 1 1 d R . .
H30B H 1.0193 1.3513 0.3507 0.089 Uiso 1 1 d R . .
H30C H 1.0725 1.3836 0.3125 0.089 Uiso 1 1 d R . .
N1 N 0.7817(3) 0.5928(6) 0.01951(15) 0.0292(12) Uani 1 1 d . . .
N2 N 0.6979(3) 0.6177(6) 0.06824(15) 0.0284(12) Uani 1 1 d . . .
N3 N 0.6750(4) 0.5150(6) 0.13058(15) 0.0329(13) Uani 1 1 d . . .
N4 N 0.7098(5) 0.3611(8) 0.17485(18) 0.0564(12) Uani 1 1 d . B .
N5 N 0.6558(4) 0.7738(6) 0.28283(14) 0.0287(12) Uani 1 1 d . . .
N6 N 0.7875(3) 0.8381(5) 0.31721(14) 0.0271(11) Uani 1 1 d . . .
N7 N 0.8465(4) 0.9579(6) 0.37688(14) 0.0296(12) Uani 1 1 d . . .
N8 N 0.8295(5) 1.0630(8) 0.43102(17) 0.0545(12) Uani 1 1 d . D .
N9 N 0.9640(5) 1.1210(9) 0.2926(2) 0.062(2) Uani 1 1 d . . .
Pd1 Pd 0.90748(3) 0.59368(5) 0.098148(13) 0.02427(11) Uani 1 1 d . . .
Pd2 Pd 0.68021(3) 0.63614(5) 0.361401(13) 0.02679(12) Uani 1 1 d . . .
I1 I 0.89944(3) 0.85786(5) 0.103930(14) 0.03777(12) Uani 1 1 d . . .
I2 I 1.06382(3) 0.57013(5) 0.151755(12) 0.03812(12) Uani 1 1 d . . .
I3 I 0.89028(3) 0.33189(5) 0.090685(12) 0.03354(11) Uani 1 1 d . . .
I4 I 0.78128(3) 0.45680(5) 0.327630(13) 0.03965(12) Uani 1 1 d . . .
I5 I 0.62480(4) 0.46749(5) 0.416048(13) 0.04130(13) Uani 1 1 d . . .
I6 I 0.59580(3) 0.84455(5) 0.389284(13) 0.03623(12) Uani 1 1 d . . .

loop_
_atom_site_aniso_label
_atom_site_aniso_U_11
_atom_site_aniso_U_22
_atom_site_aniso_U_33
_atom_site_aniso_U_23
_atom_site_aniso_U_13
_atom_site_aniso_U_12
C1 0.024(3) 0.015(3) 0.033(3) 0.003(2) 0.006(2) -0.003(2)
C2 0.030(3) 0.026(4) 0.044(4) 0.008(3) -0.008(3) -0.001(3)
C3 0.015(3) 0.035(4) 0.047(4) 0.007(3) -0.005(3) -0.003(3)
C4 0.022(3) 0.029(4) 0.048(4) -0.004(3) 0.010(3) -0.004(3)
C5 0.031(3) 0.026(4) 0.034(3) -0.001(3) -0.006(3) -0.009(3)
C6 0.053(4) 0.048(5) 0.040(4) 0.002(3) -0.003(3) -0.019(4)
C7 0.035(4) 0.069(6) 0.026(3) -0.009(3) 0.006(3) -0.015(4)
C8 0.052(5) 0.103(8) 0.047(5) -0.019(5) 0.006(4) -0.043(5)
C9 0.026(3) 0.047(5) 0.026(3) 0.008(3) 0.003(2) 0.004(3)
C10 0.057(5) 0.074(7) 0.059(5) -0.030(5) 0.021(4) -0.015(5)
C11 0.042(4) 0.057(6) 0.064(5) 0.013(4) 0.021(4) -0.009(4)
C12 0.063(3) 0.068(3) 0.035(2) 0.015(2) -0.0051(19) -0.008(2)
C13 0.063(3) 0.068(3) 0.035(2) 0.015(2) -0.0051(19) -0.008(2)
C13A 0.063(3) 0.068(3) 0.035(2) 0.015(2) -0.0051(19) -0.008(2)
C14 0.063(3) 0.068(3) 0.035(2) 0.015(2) -0.0051(19) -0.008(2)
C14A 0.063(3) 0.068(3) 0.035(2) 0.015(2) -0.0051(19) -0.008(2)
C15 0.028(3) 0.026(4) 0.021(3) 0.002(2) 0.000(2) 0.009(3)
C16 0.037(3) 0.036(4) 0.025(3) 0.008(3) -0.004(3) -0.001(3)
C17 0.036(3) 0.032(4) 0.028(3) 0.010(3) 0.001(3) -0.005(3)
C18 0.022(3) 0.035(4) 0.026(3) -0.001(3) -0.001(2) 0.002(3)
C19 0.049(4) 0.018(4) 0.029(3) 0.005(3) 0.000(3) 0.003(3)
C20 0.060(5) 0.042(5) 0.028(3) 0.000(3) -0.008(3) 0.009(4)
C21 0.034(3) 0.026(4) 0.030(3) 0.004(3) -0.002(3) 0.002(3)
C22 0.051(4) 0.052(5) 0.030(3) 0.006(3) 0.002(3) 0.008(4)
C23 0.034(3) 0.035(4) 0.031(3) 0.007(3) -0.003(3) -0.012(3)
C24 0.028(3) 0.057(5) 0.052(4) 0.015(4) -0.005(3) -0.005(3)
C25 0.055(4) 0.038(5) 0.040(4) -0.002(3) 0.001(3) -0.021(4)
C26 0.079(3) 0.055(3) 0.0280(18) -0.0068(19) -0.0005(19) 0.017(2)
C27 0.079(3) 0.055(3) 0.0280(18) -0.0068(19) -0.0005(19) 0.017(2)
C27A 0.079(3) 0.055(3) 0.0280(18) -0.0068(19) -0.0005(19) 0.017(2)
C28 0.079(3) 0.055(3) 0.0280(18) -0.0068(19) -0.0005(19) 0.017(2)
C28A 0.079(3) 0.055(3) 0.0280(18) -0.0068(19) -0.0005(19) 0.017(2)
C29 0.035(4) 0.047(5) 0.052(4) -0.009(4) 0.008(3) -0.008(3)
C30 0.056(5) 0.048(6) 0.071(6) -0.013(4) -0.002(4) -0.002(4)
N1 0.021(2) 0.035(3) 0.030(3) 0.007(2) 0.000(2) 0.001(2)
N2 0.019(2) 0.029(3) 0.038(3) 0.004(2) 0.003(2) 0.003(2)
N3 0.026(3) 0.040(4) 0.033(3) -0.004(2) 0.007(2) 0.001(2)
N4 0.063(3) 0.068(3) 0.035(2) 0.015(2) -0.0051(19) -0.008(2)
N5 0.031(3) 0.029(3) 0.026(2) 0.003(2) 0.000(2) -0.004(2)
N6 0.024(3) 0.029(3) 0.027(2) 0.004(2) -0.0028(19) -0.004(2)
N7 0.028(3) 0.036(3) 0.023(2) 0.003(2) -0.002(2) -0.001(2)
N8 0.079(3) 0.055(3) 0.0280(18) -0.0068(19) -0.0005(19) 0.017(2)
N9 0.057(4) 0.066(6) 0.065(4) -0.017(4) 0.017(4) -0.021(4)
Pd1 0.0188(2) 0.0291(3) 0.0245(2) 0.00058(18) 0.00095(16) 0.00122(18)
Pd2 0.0287(2) 0.0278(3) 0.0228(2) 0.00430(19) -0.00084(17) -0.0011(2)
I1 0.0238(2) 0.0291(3) 0.0594(3) 0.0009(2) 0.00096(18) -0.00056(17)
I2 0.0404(2) 0.0392(3) 0.0316(2) 0.00264(18) -0.00780(17) -0.0005(2)
I3 0.0320(2) 0.0295(3) 0.0377(2) -0.00322(18) -0.00122(16) 0.00301(17)
I4 0.0458(3) 0.0327(3) 0.0417(2) 0.00429(19) 0.01044(19) 0.0061(2)
I5 0.0547(3) 0.0381(3) 0.0318(2) 0.00871(19) 0.00811(19) 0.0001(2)
I6 0.0357(2) 0.0349(3) 0.0386(2) -0.00079(19) 0.00642(17) 0.00086(19)

loop_
_atom_type_symbol
_atom_type_description
_atom_type_scat_dispersion_real
_atom_type_scat_dispersion_imag
_atom_type_scat_source
C C 0.0033 0.0016 'International Tables Vol C Tables 4.2.6.8 and 6.1.1.4'
H H 0.0000 0.0000 'International Tables Vol C Tables 4.2.6.8 and 6.1.1.4'
N N 0.0061 0.0033 'International Tables Vol C Tables 4.2.6.8 and 6.1.1.4'
Pd Pd -0.9988 1.0072 'International Tables Vol C Tables 4.2.6.8 and 6.1.1.4'
I I -0.4742 1.8119 'International Tables Vol C Tables 4.2.6.8 and 6.1.1.4'

loop_
_geom_angle_atom_site_label_1
_geom_angle_atom_site_label_2
_geom_angle_atom_site_label_3
_geom_angle
_geom_angle_site_symmetry_1
_geom_angle_site_symmetry_3
_geom_angle_publ_flag
N1 C1 N2 104.7(5) . . ?
N1 C1 Pd1 129.0(4) . . ?
N2 C1 Pd1 126.3(4) . . ?
C3 C2 N1 107.5(6) . . ?
C3 C2 H2A 126.2 . . ?
N1 C2 H2A 126.2 . . ?
C2 C3 N2 107.1(5) . . ?
C2 C3 H3A 126.4 . . ?
N2 C3 H3A 126.4 . . ?
N2 C4 N3 111.3(5) . . ?
N2 C4 H4B 109.4 . . ?
N3 C4 H4B 109.4 . . ?
N2 C4 H4A 109.4 . . ?
N3 C4 H4A 109.4 . . ?
H4B C4 H4A 108.0 . . ?
C6 C5 N3 107.6(6) . . ?
C6 C5 H5A 126.2 . . ?
N3 C5 H5A 126.2 . . ?
C5 C6 N4 106.3(7) . . ?
C5 C6 H6A 126.8 . . ?
N4 C6 H6A 126.8 . . ?
N4 C7 N3 107.9(6) . . ?
N4 C7 C8 125.8(8) . . ?
N3 C7 C8 126.4(8) . . ?
C7 C8 H8C 109.5 . . ?
C7 C8 H8B 109.5 . . ?
H8C C8 H8B 109.5 . . ?
C7 C8 H8A 109.5 . . ?
H8C C8 H8A 109.5 . . ?
H8B C8 H8A 109.5 . . ?
N1 C9 C11 109.7(6) . . ?
N1 C9 C10 110.1(6) . . ?
C11 C9 C10 113.9(7) . . ?
N1 C9 H9A 107.6 . . ?
C11 C9 H9A 107.6 . . ?
C10 C9 H9A 107.6 . . ?
C9 C10 H10A 109.5 . . ?
C9 C10 H10B 109.5 . . ?
H10A C10 H10B 109.5 . . ?
C9 C10 H10C 109.5 . . ?
H10A C10 H10C 109.5 . . ?
H10B C10 H10C 109.5 . . ?
C9 C11 H11C 109.5 . . ?
C9 C11 H11B 109.5 . . ?
H11C C11 H11B 109.5 . . ?
C9 C11 H11A 109.5 . . ?
H11C C11 H11A 109.5 . . ?
H11B C11 H11A 109.5 . . ?
C13A C12 C14 119.6(17) . . ?
C13A C12 N4 110.9(9) . . ?
C14 C12 N4 114.9(10) . . ?
C13A C12 C14A 125.1(17) . . ?
C14 C12 C14A 9.8(14) . . ?
N4 C12 C14A 105.1(10) . . ?
C13A C12 C13 23.5(9) . . ?
C14 C12 C13 103.4(18) . . ?
N4 C12 C13 108.0(8) . . ?
C14A C12 C13 106.3(17) . . ?
C13A C12 H12A 87.8 . . ?
C14 C12 H12A 110.1 . . ?
N4 C12 H12A 110.1 . . ?
C14A C12 H12A 116.8 . . ?
C13 C12 H12A 110.1 . . ?
C13A C12 H12B 104.1 . . ?
C14 C12 H12B 100.9 . . ?
N4 C12 H12B 103.8 . . ?
C14A C12 H12B 105.8 . . ?
C13 C12 H12B 126.1 . . ?
H12A C12 H12B 16.3 . . ?
C12 C13 H13A 109.5 . . ?
C12 C13 H13B 109.5 . . ?
C12 C13 H13C 109.5 . . ?
C12 C13A H13D 109.5 . . ?
C12 C13A H13E 109.5 . . ?
H13D C13A H13E 109.5 . . ?
C12 C13A H13F 109.5 . . ?
H13D C13A H13F 109.5 . . ?
H13E C13A H13F 109.5 . . ?
C12 C14 H14A 109.5 . . ?
C12 C14 H14B 109.5 . . ?
C12 C14 H14C 109.5 . . ?
C12 C14A H14D 109.5 . . ?
C12 C14A H14E 109.5 . . ?
H14D C14A H14E 109.5 . . ?
C12 C14A H14F 109.5 . . ?
H14D C14A H14F 109.5 . . ?
H14E C14A H14F 109.5 . . ?
N6 C15 N5 105.1(5) . . ?
N6 C15 Pd2 129.6(4) . . ?
N5 C15 Pd2 125.3(5) . . ?
C17 C16 N5 107.8(5) . . ?
C17 C16 H16A 126.1 . . ?
N5 C16 H16A 126.1 . . ?
C16 C17 N6 106.1(6) . . ?
C16 C17 H17A 126.9 . . ?
N6 C17 H17A 126.9 . . ?
N6 C18 N7 110.7(5) . . ?
N6 C18 H18A 109.5 . . ?
N7 C18 H18A 109.5 . . ?
N6 C18 H18B 109.5 . . ?
N7 C18 H18B 109.5 . . ?
H18A C18 H18B 108.1 . . ?
C20 C19 N7 108.1(6) . . ?
C20 C19 H19A 125.9 . . ?
N7 C19 H19A 125.9 . . ?
C19 C20 N8 105.8(7) . . ?
C19 C20 H20A 127.1 . . ?
N8 C20 H20A 127.1 . . ?
N8 C21 N7 106.5(6) . . ?
N8 C21 C22 127.9(6) . . ?
N7 C21 C22 125.6(6) . . ?
C21 C22 H22C 109.5 . . ?
C21 C22 H22B 109.5 . . ?
H22C C22 H22B 109.5 . . ?
C21 C22 H22A 109.5 . . ?
H22C C22 H22A 109.5 . . ?
H22B C22 H22A 109.5 . . ?
N5 C23 C25 110.3(6) . . ?
N5 C23 C24 108.5(6) . . ?
C25 C23 C24 113.1(6) . . ?
N5 C23 H23A 108.2 . . ?
C25 C23 H23A 108.2 . . ?
C24 C23 H23A 108.2 . . ?
C23 C24 H24A 109.5 . . ?
C23 C24 H24B 109.5 . . ?
H24A C24 H24B 109.5 . . ?
C23 C24 H24C 109.5 . . ?
H24A C24 H24C 109.5 . . ?
H24B C24 H24C 109.5 . . ?
C23 C25 H25C 109.5 . . ?
C23 C25 H25B 109.5 . . ?
H25C C25 H25B 109.5 . . ?
C23 C25 H25A 109.5 . . ?
H25C C25 H25A 109.5 . . ?
H25B C25 H25A 109.5 . . ?
N8 C26 C27A 110.0(9) . . ?
N8 C26 C28 114.3(8) . . ?
C27A C26 C28 96.6(11) . . ?
N8 C26 C28A 106.9(6) . . ?
C27A C26 C28A 117.7(11) . . ?
C28 C26 C28A 21.3(9) . . ?
N8 C26 C27 106.0(9) . . ?
C27A C26 C27 15.9(12) . . ?
C28 C26 C27 111.8(11) . . ?
C28A C26 C27 132.3(11) . . ?
N8 C26 H26A 108.2 . . ?
C27A C26 H26A 119.4 . . ?
C28 C26 H26A 108.2 . . ?
C28A C26 H26A 93.1 . . ?
C27 C26 H26A 108.2 . . ?
N8 C26 H26B 107.7 . . ?
C27A C26 H26B 106.9 . . ?
C28 C26 H26B 120.3 . . ?
C28A C26 H26B 107.3 . . ?
C27 C26 H26B 94.2 . . ?
H26A C26 H26B 15.1 . . ?
C26 C27 H27A 109.5 . . ?
C26 C27 H27B 109.5 . . ?
C26 C27 H27C 109.5 . . ?
C26 C27A H27D 109.5 . . ?
C26 C27A H27E 109.5 . . ?
H27D C27A H27E 109.5 . . ?
C26 C27A H27F 109.5 . . ?
H27D C27A H27F 109.5 . . ?
H27E C27A H27F 109.5 . . ?
C26 C28 H28A 109.5 . . ?
C26 C28 H28B 109.5 . . ?
C26 C28 H28C 109.5 . . ?
C26 C28A H28D 109.5 . . ?
C26 C28A H28E 109.5 . . ?
H28D C28A H28E 109.5 . . ?
C26 C28A H28F 109.5 . . ?
H28D C28A H28F 109.5 . . ?
H28E C28A H28F 109.5 . . ?
N9 C29 C30 179.1(5) . . ?
C29 C30 H30A 109.4 . . ?
C29 C30 H30B 109.5 . . ?
H30A C30 H30B 109.5 . . ?
C29 C30 H30C 109.5 . . ?
H30A C30 H30C 109.4 . . ?
H30B C30 H30C 109.5 . . ?
C1 N1 C2 110.1(5) . . ?
C1 N1 C9 123.5(5) . . ?
C2 N1 C9 126.2(5) . . ?
C1 N2 C3 110.5(5) . . ?
C1 N2 C4 123.5(5) . . ?
C3 N2 C4 126.0(5) . . ?
C7 N3 C5 108.4(6) . . ?
C7 N3 C4 127.0(6) . . ?
C5 N3 C4 124.5(5) . . ?
C7 N4 C6 109.8(6) . . ?
C7 N4 C12 127.9(7) . . ?
C6 N4 C12 122.3(7) . . ?
C15 N5 C16 110.1(5) . . ?
C15 N5 C23 124.2(5) . . ?
C16 N5 C23 125.7(5) . . ?
C15 N6 C17 110.9(5) . . ?
C15 N6 C18 124.9(5) . . ?
C17 N6 C18 124.3(5) . . ?
C21 N7 C19 109.2(6) . . ?
C21 N7 C18 125.4(6) . . ?
C19 N7 C18 125.4(5) . . ?
C21 N8 C20 110.4(6) . . ?
C21 N8 C26 126.9(6) . . ?
C20 N8 C26 122.7(7) . . ?
C1 Pd1 I3 85.59(18) . . ?
C1 Pd1 I1 87.89(18) . . ?
I3 Pd1 I1 172.33(2) . . ?
C1 Pd1 I2 177.37(17) . . ?
I3 Pd1 I2 92.11(2) . . ?
I1 Pd1 I2 94.31(2) . . ?
C15 Pd2 I6 86.37(17) . . ?
C15 Pd2 I4 84.87(17) . . ?
I6 Pd2 I4 170.48(3) . . ?
C15 Pd2 I5 175.41(17) . . ?
I6 Pd2 I5 93.56(2) . . ?
I4 Pd2 I5 95.47(2) . . ?

loop_
_geom_bond_atom_site_label_1
_geom_bond_atom_site_label_2
_geom_bond_distance
_geom_bond_site_symmetry_2
_geom_bond_publ_flag
C1 N1 1.350(8) . ?
C1 N2 1.368(8) . ?
C1 Pd1 1.968(6) . ?
C2 C3 1.328(10) . ?
C2 N1 1.393(8) . ?
C2 H2A 0.9500 . ?
C3 N2 1.378(8) . ?
C3 H3A 0.9500 . ?
C4 N2 1.454(8) . ?
C4 N3 1.455(9) . ?
C4 H4B 0.9900 . ?
C4 H4A 0.9900 . ?
C5 C6 1.340(10) . ?
C5 N3 1.394(8) . ?
C5 H5A 0.9500 . ?
C6 N4 1.393(10) . ?
C6 H6A 0.9500 . ?
C7 N4 1.324(11) . ?
C7 N3 1.339(9) . ?
C7 C8 1.472(10) . ?
C8 H8C 0.9800 . ?
C8 H8B 0.9800 . ?
C8 H8A 0.9800 . ?
C9 N1 1.475(8) . ?
C9 C11 1.509(11) . ?
C9 C10 1.521(10) . ?
C9 H9A 1.0000 . ?
C10 H10A 0.9800 . ?
C10 H10B 0.9800 . ?
C10 H10C 0.9800 . ?
C11 H11C 0.9800 . ?
C11 H11B 0.9800 . ?
C11 H11A 0.9800 . ?
C12 C13A 1.468(15) . ?
C12 C14 1.469(16) . ?
C12 N4 1.503(10) . ?
C12 C14A 1.517(16) . ?
C12 C13 1.575(16) . ?
C12 H12A 1.0000 . ?
C12 H12B 1.0000 . ?
C13 H13A 0.9800 . ?
C13 H13B 0.9800 . ?
C13 H13C 0.9800 . ?
C13A H13D 0.9800 . ?
C13A H13E 0.9800 . ?
C13A H13F 0.9800 . ?
C14 H14A 0.9800 . ?
C14 H14B 0.9800 . ?
C14 H14C 0.9800 . ?
C14A H14D 0.9800 . ?
C14A H14E 0.9800 . ?
C14A H14F 0.9800 . ?
C15 N6 1.343(8) . ?
C15 N5 1.366(7) . ?
C15 Pd2 1.968(6) . ?
C16 C17 1.338(9) . ?
C16 N5 1.381(8) . ?
C16 H16A 0.9500 . ?
C17 N6 1.401(8) . ?
C17 H17A 0.9500 . ?
C18 N6 1.458(7) . ?
C18 N7 1.462(8) . ?
C18 H18A 0.9900 . ?
C18 H18B 0.9900 . ?
C19 C20 1.341(10) . ?
C19 N7 1.377(9) . ?
C19 H19A 0.9500 . ?
C20 N8 1.389(10) . ?
C20 H20A 0.9500 . ?
C21 N8 1.334(9) . ?
C21 N7 1.348(8) . ?
C21 C22 1.472(10) . ?
C22 H22C 0.9800 . ?
C22 H22B 0.9800 . ?
C22 H22A 0.9800 . ?
C23 N5 1.474(8) . ?
C23 C25 1.509(10) . ?
C23 C24 1.530(10) . ?
C23 H23A 1.0000 . ?
C24 H24A 0.9800 . ?
C24 H24B 0.9800 . ?
C24 H24C 0.9800 . ?
C25 H25C 0.9800 . ?
C25 H25B 0.9800 . ?
C25 H25A 0.9800 . ?
C26 N8 1.494(9) . ?
C26 C27A 1.505(9) . ?
C26 C28 1.505(9) . ?
C26 C28A 1.506(7) . ?
C26 C27 1.507(9) . ?
C26 H26A 1.0000 . ?
C26 H26B 1.0000 . ?
C27 H27A 0.9800 . ?
C27 H27B 0.9800 . ?
C27 H27C 0.9800 . ?
C27A H27D 0.9800 . ?
C27A H27E 0.9800 . ?
C27A H27F 0.9800 . ?
C28 H28A 0.9800 . ?
C28 H28B 0.9800 . ?
C28 H28C 0.9800 . ?
C28A H28D 0.9800 . ?
C28A H28E 0.9800 . ?
C28A H28F 0.9800 . ?
C29 N9 1.122(9) . ?
C29 C30 1.4541 . ?
C30 H30A 0.9799 . ?
C30 H30B 0.9808 . ?
C30 H30C 0.9795 . ?
Pd1 I3 2.6162(7) . ?
Pd1 I1 2.6302(7) . ?
Pd1 I2 2.6751(7) . ?
Pd2 I6 2.6131(7) . ?
Pd2 I4 2.6199(7) . ?
Pd2 I5 2.6789(7) . ?

loop_
_geom_torsion_atom_site_label_1
_geom_torsion_atom_site_label_2
_geom_torsion_atom_site_label_3
_geom_torsion_atom_site_label_4
_geom_torsion
_geom_torsion_site_symmetry_1
_geom_torsion_site_symmetry_2
_geom_torsion_site_symmetry_3
_geom_torsion_site_symmetry_4
_geom_torsion_publ_flag
N1 C2 C3 N2 0.4(8) . . . . ?
N3 C5 C6 N4 -0.2(9) . . . . ?
N5 C16 C17 N6 -0.4(8) . . . . ?
N7 C19 C20 N8 1.0(8) . . . . ?
N2 C1 N1 C2 -1.8(7) . . . . ?
Pd1 C1 N1 C2 176.5(5) . . . . ?
N2 C1 N1 C9 173.7(6) . . . . ?
Pd1 C1 N1 C9 -8.0(9) . . . . ?
C3 C2 N1 C1 0.9(8) . . . . ?
C3 C2 N1 C9 -174.5(6) . . . . ?
C11 C9 N1 C1 -96.5(7) . . . . ?
C10 C9 N1 C1 137.4(7) . . . . ?
C11 C9 N1 C2 78.3(8) . . . . ?
C10 C9 N1 C2 -47.8(9) . . . . ?
N1 C1 N2 C3 2.1(7) . . . . ?
Pd1 C1 N2 C3 -176.3(5) . . . . ?
N1 C1 N2 C4 -176.2(6) . . . . ?
Pd1 C1 N2 C4 5.5(9) . . . . ?
C2 C3 N2 C1 -1.6(8) . . . . ?
C2 C3 N2 C4 176.6(6) . . . . ?
N3 C4 N2 C1 -80.3(7) . . . . ?
N3 C4 N2 C3 101.7(7) . . . . ?
N4 C7 N3 C5 -0.3(8) . . . . ?
C8 C7 N3 C5 -178.9(7) . . . . ?
N4 C7 N3 C4 -179.1(6) . . . . ?
C8 C7 N3 C4 2.2(11) . . . . ?
C6 C5 N3 C7 0.3(8) . . . . ?
C6 C5 N3 C4 179.2(6) . . . . ?
N2 C4 N3 C7 121.0(7) . . . . ?
N2 C4 N3 C5 -57.7(8) . . . . ?
N3 C7 N4 C6 0.1(9) . . . . ?
C8 C7 N4 C6 178.8(8) . . . . ?
N3 C7 N4 C12 176.9(7) . . . . ?
C8 C7 N4 C12 -4.5(14) . . . . ?
C5 C6 N4 C7 0.0(10) . . . . ?
C5 C6 N4 C12 -176.9(7) . . . . ?
C13A C12 N4 C7 -94.4(13) . . . . ?
C14 C12 N4 C7 126.0(18) . . . . ?
C14A C12 N4 C7 127.7(17) . . . . ?
C13 C12 N4 C7 -119.1(11) . . . . ?
C13A C12 N4 C6 81.9(12) . . . . ?
C14 C12 N4 C6 -57.6(19) . . . . ?
C14A C12 N4 C6 -55.9(18) . . . . ?
C13 C12 N4 C6 57.2(12) . . . . ?
N6 C15 N5 C16 0.6(7) . . . . ?
Pd2 C15 N5 C16 -179.5(5) . . . . ?
N6 C15 N5 C23 -178.5(6) . . . . ?
Pd2 C15 N5 C23 1.4(9) . . . . ?
C17 C16 N5 C15 -0.1(8) . . . . ?
C17 C16 N5 C23 178.9(6) . . . . ?
C25 C23 N5 C15 -120.0(7) . . . . ?
C24 C23 N5 C15 115.5(7) . . . . ?
C25 C23 N5 C16 61.0(9) . . . . ?
C24 C23 N5 C16 -63.4(8) . . . . ?
N5 C15 N6 C17 -0.9(7) . . . . ?
Pd2 C15 N6 C17 179.3(5) . . . . ?
N5 C15 N6 C18 -179.4(5) . . . . ?
Pd2 C15 N6 C18 0.8(9) . . . . ?
C16 C17 N6 C15 0.8(8) . . . . ?
C16 C17 N6 C18 179.4(6) . . . . ?
N7 C18 N6 C15 -88.8(7) . . . . ?
N7 C18 N6 C17 92.8(7) . . . . ?
N8 C21 N7 C19 0.7(8) . . . . ?
C22 C21 N7 C19 179.9(7) . . . . ?
N8 C21 N7 C18 178.4(6) . . . . ?
C22 C21 N7 C18 -2.3(10) . . . . ?
C20 C19 N7 C21 -1.1(8) . . . . ?
C20 C19 N7 C18 -178.8(6) . . . . ?
N6 C18 N7 C21 127.1(6) . . . . ?
N6 C18 N7 C19 -55.5(8) . . . . ?
N7 C21 N8 C20 0.0(9) . . . . ?
C22 C21 N8 C20 -179.3(7) . . . . ?
N7 C21 N8 C26 179.4(7) . . . . ?
C22 C21 N8 C26 0.1(13) . . . . ?
C19 C20 N8 C21 -0.6(9) . . . . ?
C19 C20 N8 C26 179.9(7) . . . . ?
C27A C26 N8 C21 -108.6(12) . . . . ?
C28 C26 N8 C21 143.9(10) . . . . ?
C28A C26 N8 C21 122.5(11) . . . . ?
C27 C26 N8 C21 -92.4(12) . . . . ?
C27A C26 N8 C20 70.7(12) . . . . ?
C28 C26 N8 C20 -36.7(13) . . . . ?
C28A C26 N8 C20 -58.1(12) . . . . ?
C27 C26 N8 C20 86.9(11) . . . . ?
N1 C1 Pd1 I3 -81.2(6) . . . . ?
N2 C1 Pd1 I3 96.7(5) . . . . ?
N1 C1 Pd1 I1 102.9(6) . . . . ?
N2 C1 Pd1 I1 -79.2(5) . . . . ?
N1 C1 Pd1 I2 -110(4) . . . . ?
N2 C1 Pd1 I2 68(4) . . . . ?
N6 C15 Pd2 I6 88.0(6) . . . . ?
N5 C15 Pd2 I6 -91.8(5) . . . . ?
N6 C15 Pd2 I4 -88.3(6) . . . . ?
N5 C15 Pd2 I4 91.9(5) . . . . ?
N6 C15 Pd2 I5 177.3(18) . . . . ?
N5 C15 Pd2 I5 -3(3) . . . . ?
